data_4002986
loop_
_publ_author_name
'Qu, Jianfei'
'Li, Duning'
'Wang, Huan'
'Zhou, Jiadong'
'Zheng, Nan'
'Lai, Hanjian'
'Liu, Tao'
'Xie, Zengqi'
'He, Feng'

_publ_section_title
;
 Bromination of the Small-Molecule Acceptor with Fixed Position for
 High-Performance Solar Cells
;
_journal_issue 19
_journal_name_full 'Chemistry of Materials'
_journal_page_first 8044
_journal_paper_doi 10.1021/acs.chemmater.9b02501
_journal_volume 31
_journal_year 2019
_chemical_formula_moiety 'C94 H80 Br2 N4 O2 S4'
_chemical_formula_sum 'C94 H80 Br2 N4 O2 S4'
_chemical_formula_weight 1585.68
_space_group_crystal_system monoclinic
_space_group_IT_number 14
_space_group_name_Hall '-P 2yn'
_space_group_name_H-M_alt 'P 1 21/n 1'
_symmetry_space_group_name_Hall '-P 2yn'
_symmetry_space_group_name_H-M 'P 1 21/n 1'
_atom_sites_solution_hydrogens geom
_atom_sites_solution_primary dual
_audit_creation_date 2019-04-11
_audit_creation_method
;
Olex2 1.2
(compiled 2018.05.29 svn.r3508 for OlexSys, GUI svn.r5506)
;
_cell_angle_alpha 90
_cell_angle_beta 102.617(7)
_cell_angle_gamma 90
_cell_formula_units_Z 4
_cell_length_a 15.8869(13)
_cell_length_b 18.505(3)
_cell_length_c 27.6655(15)
_cell_measurement_reflns_used 5340
_cell_measurement_temperature 150.00(10)
_cell_measurement_theta_max 70.0510
_cell_measurement_theta_min 2.9120
_cell_volume 7936.9(15)
_computing_cell_refinement 'CrysAlisPro 1.171.39.28b (Rigaku OD, 2015)'
_computing_data_collection 'CrysAlisPro 1.171.39.28b (Rigaku OD, 2015)'
_computing_data_reduction 'CrysAlisPro 1.171.39.28b (Rigaku OD, 2015)'
_computing_molecular_graphics 'Olex2 (Dolomanov et al., 2009)'
_computing_publication_material 'Olex2 (Dolomanov et al., 2009)'
_computing_structure_refinement 'ShelXL (Sheldrick, 2015)'
_computing_structure_solution 'ShelXT (Sheldrick, 2015)'
_diffrn_ambient_environment N~2~
_diffrn_ambient_temperature 150.00(10)
_diffrn_detector 'CCD plate'
_diffrn_measured_fraction_theta_full 0.957
_diffrn_measured_fraction_theta_max 0.957
_diffrn_measurement_details
;
List of Runs (angles in degrees, time in seconds):

  # Type    Start    End  Width  t~exp~   \w     \q     \k     \f   Frames
--------------------------------------------------------------------------
  1  \w    -14.00  88.00   0.50    6.00    --    0.00  38.00 -30.00  204
  2  \w    -38.00 -11.00   0.50    6.00    --    0.00 -19.00  30.00   54
  3  \w     -7.00  50.00   0.50    6.00    --    0.00  72.00 150.00  114
  4  \w    -83.00 -41.00   0.50   24.00    --    5.00 -72.00  90.00   84
  5  \w   -188.00-113.00   0.50   24.00    --  -98.80 -19.00 -30.00  150
  6  \w    -98.00 -61.00   0.50   24.00    --  -98.80  72.00 -90.00   74
  7  \w   -188.00 -88.00   0.50   24.00    --  -98.80 -72.00 120.00  200
  8  \w   -111.00 -75.00   0.50   24.00    --  -98.80  72.00-180.00   72
  9  \w   -110.00 -16.00   0.50   24.00    --  -98.80  38.00-120.00  188
 10  \w   -175.00-148.00   0.50   24.00    --  -98.80 -19.00 -60.00   54
 11  \w   -117.00 -87.00   0.50   24.00    --  -98.80 -19.00 -60.00   60
 12  \w    -40.00 -15.00   0.50   24.00    --  -98.80  72.00 -90.00   50
 13  \w   -102.00 -54.00   0.50   24.00    --  -98.80  72.00-120.00   96
 14  \w   -112.00 -10.00   0.50   24.00    --  -98.80  57.00-120.00  204
 15  \w   -113.00 -23.00   0.50   24.00    --  -98.80  19.00 120.00  180
;
_diffrn_measurement_device 'four-circle diffractometer'
_diffrn_measurement_device_type 'XtaLAB AFC12 (RCD3): Kappa single'
_diffrn_measurement_method '\w scans'
_diffrn_orient_matrix_type 'CrysAlisPro convention (1999,Acta A55,543-557)'
_diffrn_orient_matrix_UB_11 -0.0392784000
_diffrn_orient_matrix_UB_12 -0.0764645000
_diffrn_orient_matrix_UB_13 -0.0054080000
_diffrn_orient_matrix_UB_21 0.0454332000
_diffrn_orient_matrix_UB_22 -0.0155969000
_diffrn_orient_matrix_UB_23 -0.0427200000
_diffrn_orient_matrix_UB_31 0.0791605000
_diffrn_orient_matrix_UB_32 -0.0289337000
_diffrn_orient_matrix_UB_33 0.0374621000
_diffrn_radiation_monochromator graphite
_diffrn_radiation_probe x-ray
_diffrn_radiation_type CuK\a
_diffrn_radiation_wavelength 1.54184
_diffrn_reflns_av_R_equivalents 0.1244
_diffrn_reflns_av_unetI/netI 0.1372
_diffrn_reflns_Laue_measured_fraction_full 0.957
_diffrn_reflns_Laue_measured_fraction_max 0.957
_diffrn_reflns_limit_h_max 18
_diffrn_reflns_limit_h_min -18
_diffrn_reflns_limit_k_max 21
_diffrn_reflns_limit_k_min -22
_diffrn_reflns_limit_l_max 33
_diffrn_reflns_limit_l_min -31
_diffrn_reflns_number 32705
_diffrn_reflns_point_group_measured_fraction_full 0.957
_diffrn_reflns_point_group_measured_fraction_max 0.957
_diffrn_reflns_theta_full 67.078
_diffrn_reflns_theta_max 67.078
_diffrn_reflns_theta_min 2.895
_diffrn_source 'fine-focus sealed X-ray tube'
_diffrn_source_type 'Enhance (Cu) X-ray Source'
_exptl_absorpt_coefficient_mu 2.685
_exptl_absorpt_correction_T_max 1.00000
_exptl_absorpt_correction_T_min 0.47235
_exptl_absorpt_correction_type multi-scan
_exptl_absorpt_process_details
;
CrysAlisPro 1.171.39.28b (Rigaku Oxford Diffraction, 2015)
Empirical absorption correction using spherical harmonics,
 implemented in SCALE3 ABSPACK scaling algorithm.
;
_exptl_crystal_colour black
_exptl_crystal_colour_primary black
_exptl_crystal_density_diffrn 1.327
_exptl_crystal_description plate
_exptl_crystal_F_000 3288
_exptl_crystal_size_max 0.08
_exptl_crystal_size_mid 0.06
_exptl_crystal_size_min 0.05
_refine_diff_density_max 1.641
_refine_diff_density_min -1.225
_refine_diff_density_rms 0.158
_refine_ls_extinction_method none
_refine_ls_goodness_of_fit_ref 1.252
_refine_ls_hydrogen_treatment constr
_refine_ls_matrix_type full
_refine_ls_number_parameters 959
_refine_ls_number_reflns 13544
_refine_ls_number_restraints 2
_refine_ls_restrained_S_all 1.254
_refine_ls_R_factor_all 0.2461
_refine_ls_R_factor_gt 0.1310
_refine_ls_shift/su_max 0.001
_refine_ls_shift/su_mean 0.000
_refine_ls_structure_factor_coef Fsqd
_refine_ls_weighting_details 'w=1/[\s^2^(Fo^2^)+(0.2000P)^2^] where P=(Fo^2^+2Fc^2^)/3'
_refine_ls_weighting_scheme calc
_refine_ls_wR_factor_gt 0.3258
_refine_ls_wR_factor_ref 0.4238
_reflns_Friedel_coverage 0.000
_reflns_number_gt 5775
_reflns_number_total 13544
_reflns_threshold_expression 'I > 2\s(I)'
_cod_data_source_file cm9b02501_si_002.cif
_cod_data_source_block ITIC-2Br
_cod_original_cell_volume 7937.0(14)
_cod_database_code 4002986
_shelx_shelxl_version_number 2018/3
_shelx_space_group_comment
;
The symmetry employed for this shelxl refinement is uniquely defined
by the following loop, which should always be used as a source of
symmetry information in preference to the above space-group names.
They are only intended as comments.
;
_reflns_odcompleteness_completeness 96.31
_reflns_odcompleteness_iscentric 1
_reflns_odcompleteness_theta 66.97
_olex2_refinement_description
;
1. Fixed Uiso
 At 1.2 times of:
  All C(H) groups, All C(H,H) groups
 At 1.5 times of:
  All C(H,H,H) groups
2. Restrained distances
 C02Y-C02X = C02X-C02Q
 1.54 with sigma of 0.01
3.a Secondary CH2 refined with riding coordinates:
 C017(H01A,H01B), C01M(H01D,H01H), C01U(H01K,H01M), C01X(H01N,H01O), C01Y(H01Q,
 H01R), C020(H02A,H02B), C024(H02C,H02D), C026(H02E,H02F), C028(H02G,H02H),
 C029(H02I,H02J), C02E(H02M,H02N), C02L(H02Q,H02R), C02M(H02S,H02T), C02N(H02U,
 H02V), C02O(H02W,H02X), C02Q(H02Y,H), C02R(H02Z,HA), C02T(H0AA,HD), C02X(H4AA,
 HK), C02Y(H5AA,HL)
3.b Aromatic/amide H refined with riding coordinates:
 C00A(H00A), C00F(H00F), C00G(H00G), C00K(H00K), C00N(H00N), C00P(H00P),
 C00R(H00R), C00T(H00T), C00U(H00U), C00Z(H00Z), C016(H016), C019(H019),
 C01B(H01C), C01E(H01E), C01F(H01F), C01G(H01G), C01I(H01I), C01J(H01J),
 C01L(H01L), C01P(H01P), C01S(H01S), C022(H022), C023(H023), C025(H025),
 C02A(H02K), C02B(H02L), C02H(H02O), C02J(H02P)
3.c Idealised Me refined as rotating group:
 C02S(H02,HB,HC), C02U(H1AA,HE,HF), C02V(H2AA,HG,HH), C02W(H3AA,HI,HJ)
;
_olex2_submission_special_instructions 'No special instructions were received'
_oxdiff_exptl_absorpt_empirical_details
;
Empirical correction (ABSPACK) includes:
- Absorption correction using spherical harmonics
- Frame scaling
;
_oxdiff_exptl_absorpt_empirical_full_max 3.973
_oxdiff_exptl_absorpt_empirical_full_min 0.376

loop_
_space_group_symop_operation_xyz
'x, y, z'
'-x+1/2, y+1/2, -z+1/2'
'-x, -y, -z'
'x-1/2, -y-1/2, z-1/2'

loop_
_atom_site_label
_atom_site_type_symbol
_atom_site_fract_x
_atom_site_fract_y
_atom_site_fract_z
_atom_site_U_iso_or_equiv
_atom_site_adp_type
_atom_site_occupancy
_atom_site_site_symmetry_order
_atom_site_calc_flag
_atom_site_refinement_flags_posn
Br01 Br -0.10234(9) 0.60529(9) -0.16089(4) 0.0728(5) Uani 1 1 d .
Br02 Br 1.19664(9) 0.90964(9) 0.71694(4) 0.0768(5) Uani 1 1 d .
S003 S 0.63044(18) 0.94714(19) 0.32147(9) 0.0560(8) Uani 1 1 d .
S004 S 0.26432(18) 0.59213(19) 0.10702(9) 0.0580(9) Uani 1 1 d .
S005 S 0.44635(18) 0.52438(19) 0.23245(9) 0.0578(9) Uani 1 1 d .
S006 S 0.80894(18) 0.88292(19) 0.44943(9) 0.0566(8) Uani 1 1 d .
O007 O 0.9459(5) 0.8953(5) 0.5313(3) 0.063(2) Uani 1 1 d .
O008 O 0.1434(5) 0.5915(6) 0.0232(3) 0.070(2) Uani 1 1 d .
C009 C 0.3030(7) 0.7534(6) 0.2089(3) 0.047(3) Uani 1 1 d .
C00A C 0.7508(7) 1.0029(7) 0.4060(3) 0.056(3) Uani 1 1 d .
H00A H 0.741494 1.051648 0.398666 0.067 Uiso 1 1 calc R
C00B C 0.0671(7) 0.5155(9) -0.0430(4) 0.062(4) Uani 1 1 d .
C00C C 0.4965(6) 0.6755(6) 0.2604(3) 0.043(2) Uani 1 1 d .
C00D C 0.4003(6) 0.7681(7) 0.1476(3) 0.048(3) Uani 1 1 d .
C00E C 0.6535(6) 0.7208(6) 0.4150(3) 0.047(3) Uani 1 1 d .
C00F C 0.2957(7) 0.7593(7) 0.2577(3) 0.055(3) Uani 1 1 d .
H00F H 0.344079 0.752646 0.283137 0.066 Uiso 1 1 calc R
C00G C 0.5633(7) 0.6691(7) 0.3020(3) 0.049(3) Uani 1 1 d .
H00G H 0.581349 0.624588 0.316131 0.059 Uiso 1 1 calc R
C00H C 0.1438(7) 0.7883(7) 0.2317(3) 0.055(3) Uani 1 1 d .
C00I C 0.4663(7) 0.7398(7) 0.2377(3) 0.047(3) Uani 1 1 d .
C00J C 0.9549(8) 0.9549(7) 0.5494(4) 0.051(3) Uani 1 1 d .
C00K C 0.5519(7) 0.6931(7) 0.4653(3) 0.056(3) Uani 1 1 d .
H00K H 0.494758 0.687394 0.467666 0.067 Uiso 1 1 calc R
C00L C 0.9435(8) 1.0808(8) 0.5603(3) 0.058(3) Uani 1 1 d .
C00M C 0.6750(6) 0.7447(7) 0.3662(3) 0.051(3) Uani 1 1 d .
C00N C 0.5686(7) 0.7128(7) 0.4205(3) 0.059(3) Uani 1 1 d .
H00N H 0.523050 0.721072 0.393636 0.070 Uiso 1 1 calc R
C00O C 0.3883(7) 0.7301(8) 0.1948(3) 0.060(4) Uani 1 1 d .
C00P C 0.5062(7) 0.8036(8) 0.2558(3) 0.060(3) Uani 1 1 d .
H00P H 0.488706 0.847953 0.241120 0.072 Uiso 1 1 calc R
C00Q C 0.8065(7) 0.9787(7) 0.4473(3) 0.056(3) Uani 1 1 d .
C00R C 0.7184(7) 0.7149(7) 0.4575(4) 0.059(3) Uani 1 1 d .
H00R H 0.775130 0.724979 0.456079 0.071 Uiso 1 1 calc R
C00S C 0.4468(7) 0.6200(7) 0.2310(3) 0.049(3) Uani 1 1 d .
C00T C 0.2293(7) 0.7608(7) 0.1720(3) 0.057(3) Uani 1 1 d .
H00T H 0.232022 0.753100 0.139143 0.069 Uiso 1 1 calc R
C00U C 0.4269(7) 0.7302(7) 0.1096(3) 0.057(3) Uani 1 1 d .
H00U H 0.434388 0.680370 0.111683 0.068 Uiso 1 1 calc R
C00V C 0.3664(7) 0.5257(7) 0.1794(3) 0.050(3) Uani 1 1 d .
C00W C 0.9122(7) 1.0203(6) 0.5265(3) 0.043(3) Uani 1 1 d .
C00X C 0.7307(7) 0.8821(7) 0.3952(3) 0.051(3) Uani 1 1 d .
C00Y C 0.7089(7) 0.9476(7) 0.3755(3) 0.053(3) Uani 1 1 d .
C00Z C 0.8534(7) 1.0289(7) 0.4830(3) 0.049(3) Uani 1 1 d .
H00Z H 0.841096 1.077051 0.474615 0.059 Uiso 1 1 calc R
N010 N 0.8295(8) 1.2104(7) 0.4766(4) 0.085(4) Uani 1 1 d .
C011 C 0.6010(7) 0.7333(7) 0.3209(3) 0.049(3) Uani 1 1 d .
C012 C 0.5739(7) 0.7980(6) 0.2970(3) 0.048(3) Uani 1 1 d .
C013 C 0.3871(6) 0.6462(8) 0.1910(3) 0.056(3) Uani 1 1 d .
C014 C 0.3420(7) 0.5912(7) 0.1607(3) 0.049(3) Uani 1 1 d .
C015 C 0.6864(7) 0.8263(7) 0.3648(3) 0.051(3) Uani 1 1 d .
C016 C 0.4423(6) 0.7683(8) 0.0685(4) 0.062(4) Uani 1 1 d .
H016 H 0.460872 0.742725 0.043843 0.074 Uiso 1 1 calc R
C017 C 0.5997(7) 0.6560(8) 0.5562(4) 0.064(3) Uani 1 1 d .
H01A H 0.654530 0.644619 0.578172 0.077 Uiso 1 1 calc R
H01B H 0.573882 0.695383 0.570983 0.077 Uiso 1 1 calc R
C018 C 0.1593(7) 0.4617(7) 0.0267(4) 0.052(3) Uani 1 1 d .
C019 C 0.0187(7) 0.5659(8) -0.0743(4) 0.061(3) Uani 1 1 d .
H019 H 0.023678 0.615106 -0.067390 0.073 Uiso 1 1 calc R
C01A C 0.4311(6) 0.8414(7) 0.0631(4) 0.051(3) Uani 1 1 d .
C01B C 0.3249(7) 0.4697(7) 0.1475(3) 0.053(3) Uani 1 1 d .
H01C H 0.336360 0.420831 0.153563 0.064 Uiso 1 1 calc R
C01C C 0.2656(6) 0.4953(7) 0.1065(3) 0.050(3) Uani 1 1 d .
C01D C 0.7517(7) 0.6986(8) 0.3557(3) 0.058(3) Uani 1 1 d .
C01E C 0.2162(7) 0.7752(7) 0.2690(4) 0.060(3) Uani 1 1 d .
H01E H 0.211702 0.776993 0.301977 0.072 Uiso 1 1 calc R
C01F C 0.6992(7) 0.6942(7) 0.5021(4) 0.062(3) Uani 1 1 d .
H01F H 0.744094 0.689009 0.529750 0.075 Uiso 1 1 calc R
C01G C 1.0677(7) 0.9322(8) 0.6284(4) 0.066(4) Uani 1 1 d .
H01G H 1.070478 0.882798 0.622884 0.079 Uiso 1 1 calc R
C01H C 0.1271(7) 0.5307(8) 0.0054(4) 0.056(3) Uani 1 1 d .
C01I C 0.2179(7) 0.4485(8) 0.0698(3) 0.058(3) Uani 1 1 d .
H01I H 0.228650 0.399652 0.076327 0.070 Uiso 1 1 calc R
C01J C 0.1506(7) 0.7797(7) 0.1836(4) 0.059(3) Uani 1 1 d .
H01J H 0.102227 0.786595 0.158160 0.071 Uiso 1 1 calc R
C01K C -0.0370(9) 0.5405(9) -0.1161(4) 0.070(4) Uani 1 1 d .
C01L C 1.1153(7) 1.0377(9) 0.6772(4) 0.066(4) Uani 1 1 d .
H01L H 1.149769 1.057844 0.705486 0.079 Uiso 1 1 calc R
C01M C -0.0234(6) 0.7878(7) 0.2128(4) 0.052(3) Uani 1 1 d .
H01D H -0.021637 0.792101 0.178097 0.063 Uiso 1 1 calc R
H01H H -0.028255 0.736976 0.220229 0.063 Uiso 1 1 calc R
C01N C 0.1204(7) 0.4044(9) -0.0085(4) 0.064(4) Uani 1 1 d .
C01O C 0.6275(7) 0.8526(7) 0.3244(3) 0.050(3) Uani 1 1 d .
C01P C 0.3897(7) 0.8418(8) 0.1426(4) 0.058(3) Uani 1 1 d .
H01P H 0.371324 0.867755 0.167181 0.069 Uiso 1 1 calc R
C01Q C 1.0124(7) 0.9753(9) 0.5962(4) 0.064(4) Uani 1 1 d .
C01R C 1.0049(7) 1.0493(9) 0.6027(4) 0.063(4) Uani 1 1 d .
C01S C 0.4061(7) 0.8788(7) 0.1010(4) 0.061(3) Uani 1 1 d .
H01S H 0.400090 0.928774 0.099044 0.074 Uiso 1 1 calc R
C01T C 0.9204(9) 1.1526(9) 0.5557(4) 0.073(4) Uani 1 1 d .
C01U C 0.4509(8) 0.8793(8) 0.0180(4) 0.069(4) Uani 1 1 d .
H01K H 0.424055 0.926687 0.014703 0.083 Uiso 1 1 calc R
H01M H 0.425852 0.851766 -0.011507 0.083 Uiso 1 1 calc R
C01V C 0.6164(8) 0.6811(7) 0.5070(4) 0.063(3) Uani 1 1 d .
N01W N 0.0768(9) 0.2408(7) -0.0770(4) 0.092(4) Uani 1 1 d .
C01X C -0.1010(7) 0.8276(8) 0.2221(4) 0.066(4) Uani 1 1 d .
H01N H -0.096137 0.878195 0.214039 0.079 Uiso 1 1 calc R
H01O H -0.101089 0.824549 0.257129 0.079 Uiso 1 1 calc R
C01Y C 0.5708(8) 0.9028(8) -0.0283(4) 0.075(4) Uani 1 1 d .
H01Q H 0.541511 0.946441 -0.042360 0.089 Uiso 1 1 calc R
H01R H 0.550052 0.863180 -0.050667 0.089 Uiso 1 1 calc R
C01Z C 0.1295(8) 0.3307(9) -0.0040(4) 0.067(4) Uani 1 1 d .
C020 C 0.5484(7) 0.8880(8) 0.0212(4) 0.066(4) Uani 1 1 d .
H02A H 0.569831 0.927491 0.043647 0.079 Uiso 1 1 calc R
H02B H 0.577638 0.844275 0.035156 0.079 Uiso 1 1 calc R
N021 N 0.2072(9) 0.2657(8) 0.0746(4) 0.103(4) Uani 1 1 d .
C022 C 0.8039(8) 0.7273(8) 0.3270(4) 0.074(4) Uani 1 1 d .
H022 H 0.794110 0.774232 0.315098 0.089 Uiso 1 1 calc R
C023 C -0.0411(7) 0.4671(10) -0.1253(4) 0.073(5) Uani 1 1 d .
H023 H -0.079281 0.450413 -0.153513 0.088 Uiso 1 1 calc R
C024 C 0.5333(8) 0.5620(8) 0.6022(4) 0.069(4) Uani 1 1 d .
H02C H 0.504666 0.598069 0.618291 0.083 Uiso 1 1 calc R
H02D H 0.590705 0.554922 0.622568 0.083 Uiso 1 1 calc R
C025 C 0.0091(8) 0.4172(8) -0.0945(4) 0.067(4) Uani 1 1 d .
H025 H 0.006669 0.368459 -0.102974 0.080 Uiso 1 1 calc R
C026 C -0.1872(8) 0.7982(9) 0.1921(4) 0.079(4) Uani 1 1 d .
H02E H -0.184841 0.797373 0.157404 0.095 Uiso 1 1 calc R
H02F H -0.193874 0.748768 0.202287 0.095 Uiso 1 1 calc R
C027 C 1.1192(9) 0.9638(9) 0.6692(5) 0.075(4) Uani 1 1 d .
C028 C 1.2182(10) 0.5448(10) 0.2580(5) 0.098(5) Uani 1 1 d .
H02G H 1.265790 0.578671 0.261473 0.118 Uiso 1 1 calc R
H02H H 1.200395 0.532346 0.223230 0.118 Uiso 1 1 calc R
C029 C 0.0594(7) 0.8179(8) 0.2445(4) 0.069(4) Uani 1 1 d .
H02I H 0.060475 0.807130 0.278916 0.083 Uiso 1 1 calc R
H02J H 0.058766 0.870097 0.240957 0.083 Uiso 1 1 calc R
C02A C 0.7681(9) 0.6293(9) 0.3722(4) 0.076(4) Uani 1 1 d .
H02K H 0.734116 0.608919 0.392068 0.091 Uiso 1 1 calc R
C02B C 1.0604(8) 1.0827(9) 0.6433(4) 0.075(4) Uani 1 1 d .
H02L H 1.060630 1.132587 0.647469 0.090 Uiso 1 1 calc R
C02C C 0.0624(8) 0.4401(8) -0.0513(4) 0.063(3) Uani 1 1 d .
C02D C 0.0984(10) 0.2820(10) -0.0448(5) 0.086(5) Uani 1 1 d .
C02E C 0.5417(9) 0.5909(8) 0.5524(4) 0.078(4) Uani 1 1 d .
H02M H 0.564341 0.553023 0.534546 0.093 Uiso 1 1 calc R
H02N H 0.484915 0.603721 0.533362 0.093 Uiso 1 1 calc R
C02F C 0.8715(9) 1.1854(9) 0.5119(5) 0.080(4) Uani 1 1 d .
C02G C 0.1723(9) 0.2954(9) 0.0391(5) 0.078(4) Uani 1 1 d .
C02H C 0.8346(9) 0.5879(9) 0.3602(5) 0.083(4) Uani 1 1 d .
H02O H 0.844497 0.540912 0.371972 0.100 Uiso 1 1 calc R
C02I C 0.9409(10) 1.2038(9) 0.5957(5) 0.092(5) Uani 1 1 d .
C02J C 0.8712(10) 0.6875(10) 0.3153(5) 0.098(6) Uani 1 1 d .
H02P H 0.907239 0.708362 0.296821 0.118 Uiso 1 1 calc R
N02K N 0.9499(10) 1.2426(9) 0.6282(5) 0.125(6) Uani 1 1 d .
C02L C 0.6681(9) 0.9118(9) -0.0239(5) 0.089(5) Uani 1 1 d .
H02Q H 0.686653 0.956415 -0.006422 0.107 Uiso 1 1 calc R
H02R H 0.697909 0.872319 -0.004296 0.107 Uiso 1 1 calc R
C02M C 0.3902(10) 0.4955(9) 0.5754(5) 0.090(5) Uani 1 1 d .
H02S H 0.365858 0.447228 0.571775 0.108 Uiso 1 1 calc R
H02T H 0.385008 0.515556 0.542473 0.108 Uiso 1 1 calc R
C02N C 0.6945(8) 0.9133(9) -0.0732(5) 0.084(4) Uani 1 1 d .
H02U H 0.661168 0.950000 -0.093986 0.101 Uiso 1 1 calc R
H02V H 0.680927 0.866991 -0.089440 0.101 Uiso 1 1 calc R
C02O C 0.4834(10) 0.4907(9) 0.6001(5) 0.089(5) Uani 1 1 d .
H02W H 0.510669 0.455173 0.582788 0.106 Uiso 1 1 calc R
H02X H 0.488044 0.473395 0.633716 0.106 Uiso 1 1 calc R
C02P C 0.8842(11) 0.6171(10) 0.3312(5) 0.098(6) Uani 1 1 d .
C02Q C 1.0680(10) 0.5354(8) 0.2760(5) 0.093(5) Uani 1 1 d D
H02Y H 1.081618 0.504003 0.304712 0.112 Uiso 1 1 calc R
H H 1.054703 0.505354 0.246585 0.112 Uiso 1 1 calc R
C02R C -0.2666(8) 0.8414(10) 0.1977(5) 0.089(5) Uani 1 1 d .
H02Z H -0.271114 0.840064 0.232076 0.107 Uiso 1 1 calc R
HA H -0.259022 0.891421 0.189071 0.107 Uiso 1 1 calc R
C02S C 1.2502(10) 0.4761(10) 0.2876(5) 0.107(6) Uani 1 1 d .
H02 H 1.304464 0.461558 0.280898 0.161 Uiso 1 1 calc GR
HB H 1.208725 0.438048 0.278125 0.161 Uiso 1 1 calc GR
HC H 1.257204 0.485652 0.322403 0.161 Uiso 1 1 calc GR
C02T C 1.1431(13) 0.5819(10) 0.2743(6) 0.114(6) Uani 1 1 d .
H0AA H 1.164394 0.602210 0.307055 0.136 Uiso 1 1 calc R
HD H 1.123616 0.621802 0.251930 0.136 Uiso 1 1 calc R
C02U C 0.3378(10) 0.5424(10) 0.6041(6) 0.104(5) Uani 1 1 d .
H1AA H 0.278650 0.543829 0.586533 0.157 Uiso 1 1 calc GR
HE H 0.360877 0.590572 0.607341 0.157 Uiso 1 1 calc GR
HF H 0.341294 0.522150 0.636442 0.157 Uiso 1 1 calc GR
C02V C 0.7913(10) 0.9291(11) -0.0681(6) 0.112(6) Uani 1 1 d .
H2AA H 0.803568 0.977629 -0.056449 0.168 Uiso 1 1 calc GR
HG H 0.806009 0.923531 -0.099728 0.168 Uiso 1 1 calc GR
HH H 0.824635 0.895859 -0.044862 0.168 Uiso 1 1 calc GR
C02W C -0.3490(10) 0.8134(12) 0.1659(5) 0.126(7) Uani 1 1 d .
H3AA H -0.347644 0.819654 0.131608 0.189 Uiso 1 1 calc GR
HI H -0.396884 0.839639 0.173085 0.189 Uiso 1 1 calc GR
HJ H -0.355019 0.763002 0.172610 0.189 Uiso 1 1 calc GR
C02X C 0.9896(14) 0.5825(13) 0.2788(7) 0.187(13) Uani 1 1 d D
H4AA H 1.004778 0.633041 0.276631 0.224 Uiso 1 1 calc R
HK H 0.942913 0.571661 0.250771 0.224 Uiso 1 1 calc R
C02Y C 0.9601(14) 0.5705(12) 0.3251(8) 0.188(13) Uani 1 1 d D
H5AA H 1.008054 0.579499 0.352807 0.226 Uiso 1 1 calc R
HL H 0.944097 0.520063 0.326507 0.226 Uiso 1 1 calc R

loop_
_atom_site_aniso_label
_atom_site_aniso_U_11
_atom_site_aniso_U_22
_atom_site_aniso_U_33
_atom_site_aniso_U_23
_atom_site_aniso_U_13
_atom_site_aniso_U_12
Br01 0.0595(8) 0.1057(14) 0.0524(7) 0.0084(7) 0.0102(5) -0.0020(8)
Br02 0.0622(9) 0.1038(14) 0.0593(7) 0.0099(7) 0.0019(6) -0.0050(8)
S003 0.0464(16) 0.075(2) 0.0452(13) 0.0001(13) 0.0066(11) -0.0039(15)
S004 0.0490(16) 0.084(3) 0.0395(12) -0.0035(13) 0.0058(10) -0.0040(16)
S005 0.0508(16) 0.078(3) 0.0425(12) 0.0016(13) 0.0060(11) -0.0010(16)
S006 0.0492(16) 0.080(3) 0.0397(12) 0.0002(13) 0.0074(10) -0.0075(15)
O007 0.055(5) 0.069(7) 0.059(4) 0.005(4) -0.003(3) -0.013(5)
O008 0.063(5) 0.076(8) 0.069(5) -0.005(5) 0.009(4) -0.004(5)
C009 0.043(6) 0.049(8) 0.049(5) -0.002(5) 0.011(4) -0.007(5)
C00A 0.046(6) 0.080(10) 0.043(5) 0.001(6) 0.012(4) 0.010(6)
C00B 0.044(6) 0.101(12) 0.044(5) 0.009(6) 0.015(5) -0.002(7)
C00C 0.042(6) 0.040(7) 0.047(5) -0.007(5) 0.012(4) -0.012(5)
C00D 0.033(5) 0.065(9) 0.047(5) -0.001(5) 0.009(4) 0.007(5)
C00E 0.041(6) 0.060(8) 0.041(5) -0.007(5) 0.008(4) -0.004(5)
C00F 0.048(6) 0.075(10) 0.040(5) 0.007(5) 0.006(4) 0.017(6)
C00G 0.052(6) 0.054(8) 0.046(5) 0.004(5) 0.018(5) 0.007(6)
C00H 0.053(7) 0.067(9) 0.047(5) 0.004(5) 0.016(5) 0.003(6)
C00I 0.044(6) 0.057(9) 0.041(5) 0.007(5) 0.012(4) 0.016(6)
C00J 0.068(7) 0.022(7) 0.069(7) 0.025(5) 0.030(6) 0.012(6)
C00K 0.040(6) 0.082(10) 0.046(5) -0.017(6) 0.007(4) -0.010(6)
C00L 0.058(7) 0.080(11) 0.037(5) -0.012(6) 0.011(4) -0.015(7)
C00M 0.039(6) 0.071(10) 0.038(5) -0.005(5) 0.000(4) 0.006(6)
C00N 0.051(7) 0.084(10) 0.038(5) -0.007(5) 0.003(4) 0.020(7)
C00O 0.048(6) 0.096(12) 0.034(5) -0.004(6) 0.002(4) 0.001(7)
C00P 0.066(8) 0.073(10) 0.041(5) 0.002(6) 0.012(5) 0.003(7)
C00Q 0.046(6) 0.074(10) 0.045(5) 0.003(6) 0.007(4) -0.002(6)
C00R 0.046(6) 0.077(10) 0.053(6) -0.007(6) 0.011(5) -0.010(6)
C00S 0.047(6) 0.061(9) 0.042(5) 0.007(5) 0.014(4) -0.001(6)
C00T 0.053(7) 0.076(10) 0.043(5) -0.003(5) 0.008(4) 0.007(6)
C00U 0.049(6) 0.069(9) 0.051(5) -0.005(6) 0.011(5) 0.010(6)
C00V 0.064(7) 0.044(8) 0.048(5) -0.010(5) 0.025(5) -0.029(6)
C00W 0.057(7) 0.025(6) 0.052(5) -0.015(5) 0.024(5) -0.012(5)
C00X 0.047(6) 0.072(10) 0.028(4) 0.002(5) 0.000(4) -0.009(6)
C00Y 0.060(7) 0.063(9) 0.034(5) 0.004(5) 0.009(4) -0.003(6)
C00Z 0.051(6) 0.052(8) 0.048(5) -0.001(5) 0.017(5) -0.006(6)
N010 0.085(8) 0.080(10) 0.080(7) 0.007(6) -0.004(6) 0.008(7)
C011 0.057(7) 0.049(8) 0.047(5) 0.000(5) 0.022(5) 0.003(6)
C012 0.059(7) 0.051(8) 0.036(5) -0.016(5) 0.015(4) -0.025(6)
C013 0.035(6) 0.093(11) 0.040(5) 0.006(6) 0.007(4) 0.000(6)
C014 0.059(7) 0.046(8) 0.046(5) 0.001(5) 0.021(5) -0.019(6)
C015 0.050(6) 0.060(9) 0.042(5) 0.001(5) 0.011(4) -0.002(6)
C016 0.032(6) 0.105(12) 0.051(6) -0.023(7) 0.016(4) -0.004(7)
C017 0.049(7) 0.085(11) 0.055(6) -0.007(6) 0.005(5) 0.003(7)
C018 0.058(7) 0.052(9) 0.049(5) -0.018(5) 0.022(5) -0.010(6)
C019 0.050(7) 0.089(11) 0.044(5) 0.009(6) 0.013(5) 0.018(7)
C01A 0.036(6) 0.060(9) 0.055(6) -0.006(6) 0.003(4) 0.000(6)
C01B 0.048(6) 0.066(9) 0.047(5) 0.004(5) 0.013(5) -0.003(6)
C01C 0.038(6) 0.064(9) 0.049(5) -0.006(5) 0.013(4) -0.013(6)
C01D 0.059(7) 0.071(10) 0.040(5) -0.004(6) 0.001(5) -0.002(7)
C01E 0.060(7) 0.079(10) 0.045(5) 0.001(6) 0.018(5) -0.002(7)
C01F 0.054(7) 0.081(11) 0.045(5) -0.003(6) -0.004(5) 0.007(7)
C01G 0.052(7) 0.106(12) 0.039(5) 0.023(6) 0.010(5) 0.007(7)
C01H 0.052(7) 0.050(9) 0.069(7) 0.003(6) 0.022(5) -0.004(6)
C01I 0.045(6) 0.079(10) 0.051(6) -0.018(6) 0.010(5) -0.009(6)
C01J 0.038(6) 0.090(11) 0.051(5) 0.002(6) 0.014(4) 0.001(6)
C01K 0.083(9) 0.073(11) 0.061(7) 0.017(7) 0.033(7) 0.012(8)
C01L 0.027(6) 0.117(14) 0.054(6) -0.005(7) 0.008(4) -0.012(7)
C01M 0.042(6) 0.062(9) 0.054(5) -0.004(5) 0.014(4) -0.008(6)
C01N 0.039(6) 0.115(13) 0.040(5) 0.001(7) 0.009(4) -0.010(7)
C01O 0.047(6) 0.068(9) 0.034(4) 0.010(5) 0.007(4) -0.008(6)
C01P 0.050(7) 0.074(10) 0.054(6) -0.008(6) 0.023(5) 0.007(7)
C01Q 0.037(6) 0.112(14) 0.045(6) 0.012(7) 0.011(5) 0.010(7)
C01R 0.038(6) 0.101(13) 0.053(6) -0.005(7) 0.016(5) -0.001(7)
C01S 0.059(7) 0.065(10) 0.060(6) 0.000(6) 0.013(5) -0.002(6)
C01T 0.079(9) 0.092(12) 0.047(6) -0.013(7) 0.012(6) -0.018(9)
C01U 0.056(7) 0.092(12) 0.058(6) 0.010(6) 0.009(5) 0.009(7)
C01V 0.068(8) 0.074(10) 0.048(6) -0.004(6) 0.014(5) 0.006(7)
N01W 0.113(10) 0.098(11) 0.063(6) -0.017(7) 0.014(6) 0.002(8)
C01X 0.042(6) 0.110(12) 0.047(5) 0.004(6) 0.013(4) 0.010(7)
C01Y 0.073(9) 0.087(12) 0.064(7) 0.007(7) 0.017(6) 0.010(8)
C01Z 0.059(8) 0.087(12) 0.054(6) -0.009(7) 0.011(5) -0.018(8)
C020 0.049(7) 0.080(11) 0.066(7) 0.012(6) 0.008(5) -0.012(7)
N021 0.120(11) 0.105(12) 0.069(7) 0.002(7) -0.009(7) 0.008(9)
C022 0.074(9) 0.087(12) 0.065(7) 0.008(7) 0.023(6) 0.002(8)
C023 0.051(7) 0.129(15) 0.035(5) 0.010(7) 0.000(4) 0.024(8)
C024 0.051(7) 0.097(12) 0.058(6) -0.004(7) 0.011(5) -0.001(7)
C025 0.062(8) 0.086(11) 0.052(6) 0.003(6) 0.012(5) -0.004(7)
C026 0.057(8) 0.123(14) 0.052(6) 0.001(7) 0.002(5) -0.017(8)
C027 0.073(9) 0.093(13) 0.067(7) 0.034(8) 0.035(7) 0.031(9)
C028 0.092(12) 0.122(16) 0.081(9) -0.004(10) 0.019(8) -0.038(11)
C029 0.041(6) 0.111(13) 0.054(6) -0.018(7) 0.005(5) -0.012(7)
C02A 0.075(9) 0.093(13) 0.068(7) 0.015(8) 0.033(6) 0.020(8)
C02B 0.062(8) 0.117(14) 0.045(6) 0.007(7) 0.012(5) -0.003(8)
C02C 0.066(8) 0.073(11) 0.051(6) -0.002(6) 0.018(5) 0.010(7)
C02D 0.091(11) 0.109(14) 0.059(7) 0.003(8) 0.018(7) 0.007(10)
C02E 0.076(9) 0.098(13) 0.059(7) -0.003(7) 0.014(6) 0.009(9)
C02F 0.075(9) 0.098(13) 0.063(7) -0.012(8) 0.004(7) -0.008(9)
C02G 0.076(9) 0.085(12) 0.063(7) -0.014(7) -0.004(6) -0.001(8)
C02H 0.089(11) 0.082(12) 0.088(9) 0.014(8) 0.041(8) 0.016(9)
C02I 0.099(11) 0.105(14) 0.060(8) -0.016(8) -0.007(7) 0.025(10)
C02J 0.096(12) 0.111(16) 0.109(11) 0.030(10) 0.072(9) 0.031(11)
N02K 0.155(14) 0.134(15) 0.071(7) -0.016(8) -0.006(8) 0.029(11)
C02L 0.065(9) 0.127(15) 0.078(8) -0.001(8) 0.021(7) -0.015(9)
C02M 0.090(11) 0.115(15) 0.076(8) -0.011(8) 0.041(8) -0.018(10)
C02N 0.057(8) 0.099(13) 0.093(9) 0.009(8) 0.011(7) 0.004(8)
C02O 0.102(12) 0.084(13) 0.085(9) -0.002(8) 0.031(8) -0.029(10)
C02P 0.101(12) 0.113(16) 0.095(10) 0.026(10) 0.051(9) 0.053(11)
C02Q 0.126(14) 0.072(12) 0.101(10) 0.011(8) 0.066(10) 0.018(10)
C02R 0.051(8) 0.136(16) 0.083(8) 0.016(9) 0.020(6) 0.028(9)
C02S 0.098(12) 0.143(19) 0.087(9) 0.026(10) 0.033(9) 0.027(12)
C02T 0.165(19) 0.088(15) 0.103(11) 0.011(10) 0.063(12) 0.008(13)
C02U 0.081(11) 0.106(16) 0.133(12) -0.027(11) 0.039(10) -0.020(10)
C02V 0.094(12) 0.147(18) 0.104(11) 0.021(11) 0.042(10) -0.005(12)
C02W 0.067(10) 0.21(2) 0.095(10) 0.023(12) 0.003(8) 0.018(13)
C02X 0.20(2) 0.20(3) 0.19(2) 0.061(18) 0.120(19) 0.16(2)
C02Y 0.17(2) 0.17(2) 0.27(3) 0.13(2) 0.17(2) 0.143(18)

loop_
_atom_type_symbol
_atom_type_description
_atom_type_scat_dispersion_real
_atom_type_scat_dispersion_imag
_atom_type_scat_source
C C 0.0181 0.0091 'International Tables Vol C Tables 4.2.6.8 and 6.1.1.4'
H H 0.0000 0.0000 'International Tables Vol C Tables 4.2.6.8 and 6.1.1.4'
Br Br -0.6763 1.2805 'International Tables Vol C Tables 4.2.6.8 and 6.1.1.4'
N N 0.0311 0.0180 'International Tables Vol C Tables 4.2.6.8 and 6.1.1.4'
O O 0.0492 0.0322 'International Tables Vol C Tables 4.2.6.8 and 6.1.1.4'
S S 0.3331 0.5567 'International Tables Vol C Tables 4.2.6.8 and 6.1.1.4'

loop_
_geom_angle_atom_site_label_1
_geom_angle_atom_site_label_2
_geom_angle_atom_site_label_3
_geom_angle
C00Y S003 C01O 89.2(6)
C014 S004 C01C 89.4(5)
C00V S005 C00S 88.4(5)
C00X S006 C00Q 88.5(6)
C00F C009 C00O 122.2(9)
C00T C009 C00F 118.4(9)
C00T C009 C00O 119.0(8)
C00Q C00A C00Y 113.7(12)
C019 C00B C01H 126.4(14)
C019 C00B C02C 124.1(12)
C02C C00B C01H 109.4(11)
C00G C00C C00S 129.4(11)
C00I C00C C00G 125.1(10)
C00I C00C C00S 105.4(9)
C00U C00D C00O 121.5(12)
C01P C00D C00O 120.4(9)
C01P C00D C00U 118.0(10)
C00N C00E C00M 122.3(9)
C00R C00E C00M 120.1(9)
C00R C00E C00N 117.1(8)
C009 C00F C01E 120.5(9)
C011 C00G C00C 115.5(11)
C01E C00H C029 120.5(8)
C01J C00H C01E 118.4(10)
C01J C00H C029 121.0(9)
C00C C00I C00O 113.2(11)
C00C C00I C00P 119.1(10)
C00P C00I C00O 127.7(11)
O007 C00J C00W 125.1(11)
O007 C00J C01Q 126.8(11)
C01Q C00J C00W 108.1(11)
C00N C00K C01V 122.8(10)
C01R C00L C00W 106.1(12)
C01T C00L C00W 128.9(11)
C01T C00L C01R 125.0(11)
C00E C00M C011 113.7(9)
C00E C00M C01D 109.8(9)
C011 C00M C01D 105.2(8)
C015 C00M C00E 111.2(8)
C015 C00M C011 101.0(9)
C015 C00M C01D 115.7(10)
C00K C00N C00E 120.5(9)
C009 C00O C013 107.2(9)
C00D C00O C009 111.5(9)
C00D C00O C013 113.8(9)
C00I C00O C009 112.1(8)
C00I C00O C00D 112.2(9)
C00I C00O C013 99.5(9)
C00I C00P C012 116.4(11)
C00A C00Q S006 111.3(9)
C00A C00Q C00Z 120.5(12)
C00Z C00Q S006 128.2(9)
C00E C00R C01F 120.5(10)
C00C C00S S005 135.0(8)
C013 C00S S005 111.4(9)
C013 C00S C00C 113.6(11)
C009 C00T C01J 120.6(9)
C00D C00U C016 119.3(12)
C014 C00V S005 116.1(8)
C014 C00V C01B 111.2(10)
C01B C00V S005 132.4(10)
C00J C00W C00L 107.1(10)
C00Z C00W C00J 130.1(10)
C00Z C00W C00L 122.9(11)
C00Y C00X S006 114.6(9)
C00Y C00X C015 111.5(9)
C015 C00X S006 133.8(10)
C00A C00Y S003 133.2(10)
C00X C00Y S003 114.9(9)
C00X C00Y C00A 111.7(10)
C00W C00Z C00Q 133.0(11)
C00G C011 C00M 128.4(11)
C00G C011 C012 119.7(10)
C012 C011 C00M 111.9(10)
C00P C012 C011 124.0(11)
C00P C012 C01O 130.4(12)
C011 C012 C01O 105.6(10)
C00S C013 C00O 107.5(10)
C00S C013 C014 113.3(13)
C014 C013 C00O 139.2(10)
C00V C014 S004 115.9(8)
C00V C014 C013 110.8(10)
C013 C014 S004 133.3(10)
C00X C015 C00M 138.8(10)
C01O C015 C00M 108.0(10)
C01O C015 C00X 112.6(11)
C01A C016 C00U 122.9(10)
C02E C017 C01V 114.0(10)
C01H C018 C01N 107.7(11)
C01I C018 C01H 128.7(11)
C01I C018 C01N 123.6(12)
C01K C019 C00B 117.5(14)
C016 C01A C01S 117.6(10)
C016 C01A C01U 120.0(10)
C01S C01A C01U 122.4(12)
C01C C01B C00V 113.4(12)
C01B C01C S004 110.0(8)
C01B C01C C01I 122.4(12)
C01I C01C S004 127.6(9)
C022 C01D C00M 119.4(12)
C02A C01D C00M 123.3(11)
C02A C01D C022 117.4(12)
C00H C01E C00F 120.8(9)
C01V C01F C00R 122.5(10)
C01Q C01G C027 118.2(15)
O008 C01H C00B 124.7(12)
O008 C01H C018 128.0(11)
C018 C01H C00B 107.3(12)
C018 C01I C01C 132.1(13)
C00H C01J C00T 121.0(10)
C019 C01K Br01 119.9(12)
C019 C01K C023 119.2(12)
C023 C01K Br01 120.8(10)
C027 C01L C02B 121.4(12)
C01X C01M C029 111.1(10)
C018 C01N C02C 107.6(13)
C01Z C01N C018 129.2(11)
C01Z C01N C02C 123.2(12)
C012 C01O S003 134.5(9)
C015 C01O S003 111.7(9)
C015 C01O C012 113.6(11)
C00D C01P C01S 121.5(10)
C01G C01Q C00J 128.0(15)
C01G C01Q C01R 123.6(13)
C01R C01Q C00J 108.3(11)
C01Q C01R C00L 110.5(11)
C01Q C01R C02B 118.6(13)
C02B C01R C00L 130.5(15)
C01A C01S C01P 120.6(12)
C00L C01T C02F 125.1(12)
C00L C01T C02I 123.6(12)
C02F C01T C02I 111.3(15)
C01A C01U C020 112.6(9)
C00K C01V C017 123.8(11)
C01F C01V C00K 116.2(9)
C01F C01V C017 120.0(10)
C01M C01X C026 113.6(11)
C020 C01Y C02L 112.4(10)
C01N C01Z C02D 122.6(13)
C01N C01Z C02G 124.2(12)
C02G C01Z C02D 113.2(14)
C01Y C020 C01U 113.4(10)
C01D C022 C02J 121.4(14)
C01K C023 C025 123.0(13)
C02E C024 C02O 114.8(11)
C02C C025 C023 119.5(14)
C02R C026 C01X 114.7(12)
C01G C027 Br02 122.1(13)
C01G C027 C01L 120.7(12)
C01L C027 Br02 117.3(12)
C02T C028 C02S 113.7(12)
C01M C029 C00H 114.9(9)
C01D C02A C02H 122.1(12)
C01L C02B C01R 117.4(15)
C00B C02C C01N 107.9(11)
C025 C02C C00B 116.6(12)
C025 C02C C01N 135.5(14)
N01W C02D C01Z 176.7(17)
C017 C02E C024 113.2(10)
N010 C02F C01T 177.6(16)
N021 C02G C01Z 179.5(18)
C02P C02H C02A 119.3(15)
N02K C02I C01T 173.6(19)
C02P C02J C022 119.6(13)
C02N C02L C01Y 113.9(11)
C02O C02M C02U 113.0(12)
C02L C02N C02V 112.9(12)
C02M C02O C024 114.8(14)
C02H C02P C02J 120.2(13)
C02H C02P C02Y 114.8(15)
C02J C02P C02Y 124.5(15)
C02T C02Q C02X 109.8(16)
C02W C02R C026 113.2(14)
C02Q C02T C028 115.8(14)
C02Y C02X C02Q 111.9(12)
C02X C02Y C02P 114.9(13)

loop_
_geom_bond_atom_site_label_1
_geom_bond_atom_site_label_2
_geom_bond_distance
Br01 C01K 1.868(13)
Br02 C027 1.884(13)
S003 C00Y 1.725(10)
S003 C01O 1.752(13)
S004 C014 1.711(11)
S004 C01C 1.792(13)
S005 C00S 1.770(12)
S005 C00V 1.719(11)
S006 C00Q 1.773(14)
S006 C00X 1.726(9)
O007 C00J 1.207(13)
O008 C01H 1.232(14)
C009 C00F 1.383(12)
C009 C00O 1.552(14)
C009 C00T 1.382(14)
C00A C00Q 1.359(14)
C00A C00Y 1.398(16)
C00B C019 1.386(17)
C00B C01H 1.492(16)
C00B C02C 1.413(18)
C00C C00G 1.390(14)
C00C C00I 1.381(14)
C00C C00S 1.434(14)
C00D C00O 1.530(14)
C00D C00U 1.403(14)
C00D C01P 1.378(16)
C00E C00M 1.530(13)
C00E C00N 1.398(14)
C00E C00R 1.388(14)
C00F C01E 1.398(14)
C00G C011 1.381(15)
C00H C01E 1.388(15)
C00H C01J 1.369(13)
C00H C029 1.559(15)
C00I C00O 1.528(14)
C00I C00P 1.382(16)
C00J C00W 1.463(14)
C00J C01Q 1.463(17)
C00K C00N 1.371(13)
C00K C01V 1.383(14)
C00L C00W 1.475(15)
C00L C01R 1.472(16)
C00L C01T 1.377(18)
C00M C011 1.534(14)
C00M C015 1.521(16)
C00M C01D 1.565(16)
C00O C013 1.556(18)
C00P C012 1.390(14)
C00Q C00Z 1.440(15)
C00R C01F 1.388(14)
C00S C013 1.378(14)
C00T C01J 1.402(14)
C00U C016 1.405(15)
C00V C014 1.342(15)
C00V C01B 1.426(15)
C00W C00Z 1.362(14)
C00X C00Y 1.343(16)
C00X C015 1.419(15)
N010 C02F 1.152(16)
C011 C012 1.391(15)
C012 C01O 1.429(14)
C013 C014 1.410(16)
C015 C01O 1.379(14)
C016 C01A 1.369(17)
C017 C01V 1.516(14)
C017 C02E 1.507(18)
C018 C01H 1.452(17)
C018 C01I 1.364(15)
C018 C01N 1.480(17)
C019 C01K 1.376(17)
C01A C01S 1.385(15)
C01A C01U 1.524(15)
C01B C01C 1.390(14)
C01C C01I 1.422(14)
C01D C022 1.374(15)
C01D C02A 1.369(18)
C01F C01V 1.373(15)
C01G C01Q 1.364(16)
C01G C027 1.372(19)
C01K C023 1.380(19)
C01L C027 1.389(19)
C01L C02B 1.406(18)
C01M C01X 1.505(14)
C01M C029 1.519(14)
C01N C01Z 1.373(18)
C01N C02C 1.488(16)
C01P C01S 1.411(15)
C01Q C01R 1.388(19)
C01R C02B 1.411(17)
C01T C02F 1.424(19)
C01T C02I 1.440(19)
C01U C020 1.541(16)
N01W C02D 1.167(17)
C01X C026 1.537(16)
C01Y C020 1.513(14)
C01Y C02L 1.534(17)
C01Z C02D 1.44(2)
C01Z C02G 1.401(19)
N021 C02G 1.155(16)
C022 C02J 1.394(18)
C023 C025 1.386(17)
C024 C02E 1.511(15)
C024 C02O 1.533(19)
C025 C02C 1.372(16)
C026 C02R 1.529(18)
C028 C02S 1.54(2)
C028 C02T 1.53(2)
C02A C02H 1.402(17)
C02H C02P 1.352(19)
C02I N02K 1.133(17)
C02J C02P 1.38(2)
C02L C02N 1.509(17)
C02M C02O 1.49(2)
C02M C02U 1.538(18)
C02N C02V 1.542(19)
C02P C02Y 1.523(19)
C02Q C02T 1.48(2)
C02Q C02X 1.536(9)
C02R C02W 1.50(2)
C02X C02Y 1.474(9)
